data_7049866
loop_
_publ_author_name
'Fischer, Christian A.'
'R\"osch, Andreas'
'Elsen, Holger'
'Ballmann, Gerd'
'Wiesinger, Michael'
'Langer, Jens'
'F\"arber, Christian'
'Harder, Sjoerd'

_publ_section_title
;
 Lewis acidic alkaline earth metal complexes with a perfluorinated
 diphenylamide ligand.
;
_journal_issue 20
_journal_name_full 'Dalton transactions (Cambridge, England : 2003)'
_journal_page_first 6757
_journal_page_last 6766
_journal_paper_doi 10.1039/c9dt01272a
_journal_volume 48
_journal_year 2019
_chemical_formula_moiety 'C32 H20 Ca F20 N2 O2'
_chemical_formula_sum 'C32 H20 Ca F20 N2 O2'
_chemical_formula_weight 884.58
_space_group_crystal_system monoclinic
_space_group_IT_number 14
_space_group_name_Hall '-P 2yn'
_space_group_name_H-M_alt 'P 1 21/n 1'
_symmetry_space_group_name_Hall '-P 2yn'
_symmetry_space_group_name_H-M 'P 1 21/n 1'
_atom_sites_solution_hydrogens geom
_atom_sites_solution_primary dual
_audit_creation_date 2018-12-07
_audit_creation_method
;
Olex2 1.2
(compiled 2018.05.29 svn.r3508 for OlexSys, GUI svn.r5506)
;
_audit_update_record
;
2019-03-25 deposited with the CCDC.    2019-04-25 downloaded from the CCDC.
;
_cell_angle_alpha 90
_cell_angle_beta 91.034(2)
_cell_angle_gamma 90
_cell_formula_units_Z 4
_cell_length_a 9.2631(3)
_cell_length_b 20.3100(4)
_cell_length_c 18.1174(4)
_cell_measurement_reflns_used 5717
_cell_measurement_temperature 100.01(10)
_cell_measurement_theta_max 73.2430
_cell_measurement_theta_min 5.2270
_cell_volume 3407.94(15)
_computing_cell_refinement 'CrysAlisPro 1.171.38.46 (Rigaku OD, 2015)'
_computing_data_collection 'CrysAlisPro 1.171.38.46 (Rigaku OD, 2015)'
_computing_data_reduction 'CrysAlisPro 1.171.38.46 (Rigaku OD, 2015)'
_computing_molecular_graphics 'Olex2 (Dolomanov et al., 2009)'
_computing_publication_material 'Olex2 (Dolomanov et al., 2009)'
_computing_structure_refinement 'ShelXL (Sheldrick, 2015)'
_computing_structure_solution 'ShelXT (Sheldrick, 2015)'
_diffrn_ambient_environment N~2~
_diffrn_ambient_temperature 100.01(10)
_diffrn_detector 'CCD plate'
_diffrn_detector_area_resol_mean 5.2903
_diffrn_detector_type AtlasS2
_diffrn_measured_fraction_theta_full 0.997
_diffrn_measured_fraction_theta_max 0.964
_diffrn_measurement_details
;
List of Runs (angles in degrees, time in seconds):
  # Type    Start    End  Width  t~exp~   \w     \q     \k     \f   Frames
#--------------------------------------------------------------------------
  1  \w    -63.00  28.00   1.00    2.00    --  -40.90  57.00  30.00   91
  2  \w     64.00  93.00   1.00    2.00    --   40.90-125.00-180.00   29
  3  \w    108.00 135.00   1.00    8.00    --  106.54 -77.00-150.00   27
  4  \w     34.00 130.00   1.00    8.00    --  106.54 -61.00 -30.00   96
  5  \w     82.00 176.00   1.00    8.00    --  106.54  45.00 120.00   94
  6  \w    147.00 174.00   1.00    8.00    --  106.54 125.00 -30.00   27
  7  \w    106.00 135.00   1.00    8.00    --  106.54 125.00 -30.00   29
  8  \w     35.00  64.00   1.00    8.00    --  106.54 -77.00-150.00   29
  9  \w     24.00 109.00   1.00    8.00    --  106.54 -94.00 -90.00   85
 10  \w   -109.00 -13.00   1.00    2.00    --  -40.90 -57.00-120.00   96
;
_diffrn_measurement_device 'four-circle diffractometer'
_diffrn_measurement_device_type 'SuperNova, Dual, Cu at zero, AtlasS2'
_diffrn_measurement_method '\w scans'
_diffrn_orient_matrix_type 'CrysAlisPro convention (1999,Acta A55,543-557)'
_diffrn_orient_matrix_UB_11 0.1196372000
_diffrn_orient_matrix_UB_12 0.0340822000
_diffrn_orient_matrix_UB_13 0.0461745000
_diffrn_orient_matrix_UB_21 -0.1070262000
_diffrn_orient_matrix_UB_22 0.0107118000
_diffrn_orient_matrix_UB_23 0.0630250000
_diffrn_orient_matrix_UB_31 0.0437680000
_diffrn_orient_matrix_UB_32 -0.0668945000
_diffrn_orient_matrix_UB_33 0.0335812000
_diffrn_radiation_monochromator mirror
_diffrn_radiation_probe x-ray
_diffrn_radiation_type CuK\a
_diffrn_radiation_wavelength 1.54184
_diffrn_reflns_av_R_equivalents 0.0239
_diffrn_reflns_av_unetI/netI 0.0333
_diffrn_reflns_Laue_measured_fraction_full 0.997
_diffrn_reflns_Laue_measured_fraction_max 0.964
_diffrn_reflns_limit_h_max 11
_diffrn_reflns_limit_h_min -7
_diffrn_reflns_limit_k_max 15
_diffrn_reflns_limit_k_min -25
_diffrn_reflns_limit_l_max 21
_diffrn_reflns_limit_l_min -21
_diffrn_reflns_number 12065
_diffrn_reflns_point_group_measured_fraction_full 0.997
_diffrn_reflns_point_group_measured_fraction_max 0.964
_diffrn_reflns_theta_full 67.684
_diffrn_reflns_theta_max 73.705
_diffrn_reflns_theta_min 3.269
_diffrn_source 'micro-focus sealed X-ray tube'
_diffrn_source_type 'SuperNova (Cu) X-ray Source'
_exptl_absorpt_coefficient_mu 2.947
_exptl_absorpt_correction_T_max 1.000
_exptl_absorpt_correction_T_min 0.667
_exptl_absorpt_correction_type gaussian
_exptl_absorpt_process_details
;
CrysAlisPro 1.171.38.46 (Rigaku Oxford Diffraction, 2015)
Numerical absorption correction based on gaussian integration over
            a multifaceted crystal model
Empirical absorption correction using spherical harmonics,
 implemented in SCALE3 ABSPACK scaling algorithm.
;
_exptl_crystal_colour 'clear colourless'
_exptl_crystal_colour_lustre clear
_exptl_crystal_colour_primary colourless
_exptl_crystal_density_diffrn 1.724
_exptl_crystal_description block
_exptl_crystal_F_000 1768
_exptl_crystal_size_max 0.232
_exptl_crystal_size_mid 0.11
_exptl_crystal_size_min 0.097
_refine_diff_density_max 0.420
_refine_diff_density_min -0.445
_refine_diff_density_rms 0.055
_refine_ls_extinction_method none
_refine_ls_goodness_of_fit_ref 1.025
_refine_ls_hydrogen_treatment constr
_refine_ls_matrix_type full
_refine_ls_number_parameters 518
_refine_ls_number_reflns 6645
_refine_ls_number_restraints 0
_refine_ls_restrained_S_all 1.025
_refine_ls_R_factor_all 0.0395
_refine_ls_R_factor_gt 0.0343
_refine_ls_shift/su_max 0.001
_refine_ls_shift/su_mean 0.000
_refine_ls_structure_factor_coef Fsqd
_refine_ls_weighting_details 'w=1/[\s^2^(Fo^2^)+(0.0452P)^2^+1.4698P] where P=(Fo^2^+2Fc^2^)/3'
_refine_ls_weighting_scheme calc
_refine_ls_wR_factor_gt 0.0871
_refine_ls_wR_factor_ref 0.0909
_reflns_Friedel_coverage 0.000
_reflns_number_gt 5873
_reflns_number_total 6645
_reflns_threshold_expression 'I > 2\s(I)'
_cod_data_source_file c9dt01272a2.cif
_cod_data_source_block hasj170817a
_cod_depositor_comments 'Adding full bibliography for 7049859--7049867.cif.'
_cod_database_code 7049866
_shelx_shelxl_version_number 2016/6
_chemical_oxdiff_formula 'C H N F O Si'
_shelx_space_group_comment
;
The symmetry employed for this shelxl refinement is uniquely defined
by the following loop, which should always be used as a source of
symmetry information in preference to the above space-group names.
They are only intended as comments.
;
_shelx_estimated_absorpt_t_max 0.763
_shelx_estimated_absorpt_t_min 0.548
_reflns_odcompleteness_completeness 99.63
_reflns_odcompleteness_iscentric 1
_reflns_odcompleteness_theta 66.97
_olex2_refinement_description
;
1. Fixed Uiso
 At 1.2 times of:
  All C(H,H) groups
 At 1.5 times of:
  All C(H,H,H) groups
2.a Secondary CH2 refined with riding coordinates:
 C25(H25a,H25b), C27(H27a,H27b), C29(H29a,H29b), C31(H31a,H31b)
2.b Idealised Me refined as rotating group:
 C26(H26a,H26b,H26c), C28(H28a,H28b,H28c), C32(H32a,H32b,H32c), C30(H30a,H30b,
 H30c)
;
_olex2_date_sample_data_collection 2017-08-17
_olex2_submission_original_sample_id hasj170817a
_olex2_submission_special_instructions 'No special instructions were received'
_oxdiff_exptl_absorpt_empirical_details
;
Empirical correction (ABSPACK) includes:
- Absorption correction using spherical harmonics
- Frame scaling
;
_oxdiff_exptl_absorpt_empirical_full_max 1.212
_oxdiff_exptl_absorpt_empirical_full_min 0.862

loop_
_space_group_symop_operation_xyz
'x, y, z'
'-x+1/2, y+1/2, -z+1/2'
'-x, -y, -z'
'x-1/2, -y-1/2, z-1/2'

loop_
_atom_site_label
_atom_site_type_symbol
_atom_site_fract_x
_atom_site_fract_y
_atom_site_fract_z
_atom_site_U_iso_or_equiv
_atom_site_adp_type
_atom_site_occupancy
_atom_site_site_symmetry_order
_atom_site_calc_flag
_atom_site_refinement_flags_posn
Ca1 Ca 0.59874(4) 0.81643(2) 0.29536(2) 0.01585(9) Uani 1 1 d .
F16 F 0.70515(11) 0.77673(5) 0.17820(5) 0.0199(2) Uani 1 1 d .
F20 F 0.34061(11) 0.61292(5) 0.16417(6) 0.0228(2) Uani 1 1 d .
F10 F 0.52599(12) 0.58004(5) 0.27769(6) 0.0244(2) Uani 1 1 d .
F15 F 0.50731(11) 0.67261(5) 0.50597(6) 0.0235(2) Uani 1 1 d .
F11 F 0.83259(12) 0.73610(5) 0.32151(6) 0.0237(2) Uani 1 1 d .
F1 F 0.48136(12) 0.88385(5) 0.39427(6) 0.0238(2) Uani 1 1 d .
F17 F 0.78283(11) 0.74679(5) 0.04019(6) 0.0247(2) Uani 1 1 d .
F19 F 0.42041(13) 0.58370(5) 0.02914(6) 0.0265(2) Uani 1 1 d .
F6 F 0.28205(13) 0.77928(5) 0.32490(6) 0.0285(2) Uani 1 1 d .
F5 F 0.70595(12) 0.74612(5) 0.57302(6) 0.0266(2) Uani 1 1 d .
F18 F 0.64422(13) 0.64739(6) -0.03684(6) 0.0274(2) Uani 1 1 d .
F14 F 0.60462(13) 0.54909(5) 0.49829(6) 0.0294(3) Uani 1 1 d .
F12 F 0.92657(13) 0.61031(6) 0.31210(6) 0.0288(2) Uani 1 1 d .
F13 F 0.81562(14) 0.51548(5) 0.40213(7) 0.0305(3) Uani 1 1 d .
F2 F 0.36892(14) 0.95748(6) 0.50386(7) 0.0319(3) Uani 1 1 d .
F9 F 0.35389(15) 0.51718(6) 0.37196(7) 0.0352(3) Uani 1 1 d .
F7 F 0.10465(13) 0.71462(7) 0.41799(7) 0.0353(3) Uani 1 1 d .
F4 F 0.58182(15) 0.81504(6) 0.68001(6) 0.0348(3) Uani 1 1 d .
F3 F 0.41378(15) 0.92237(6) 0.64845(7) 0.0372(3) Uani 1 1 d .
O2 O 0.46731(13) 0.89097(6) 0.22211(7) 0.0193(2) Uani 1 1 d .
F8 F 0.13985(15) 0.58321(7) 0.44250(7) 0.0402(3) Uani 1 1 d .
O1 O 0.79682(14) 0.88639(6) 0.28406(7) 0.0211(3) Uani 1 1 d .
N1 N 0.63435(16) 0.77605(7) 0.41692(8) 0.0181(3) Uani 1 1 d .
N2 N 0.49300(16) 0.71779(7) 0.24869(8) 0.0179(3) Uani 1 1 d .
C13 C 0.40534(19) 0.68146(8) 0.29500(9) 0.0179(3) Uani 1 1 d .
C7 C 0.67766(18) 0.71087(8) 0.41966(9) 0.0171(3) Uani 1 1 d .
C24 C 0.45488(18) 0.64584(8) 0.13732(10) 0.0186(3) Uani 1 1 d .
C10 C 0.7705(2) 0.57803(8) 0.40706(10) 0.0218(4) Uani 1 1 d .
C19 C 0.52493(18) 0.69454(8) 0.18009(9) 0.0165(3) Uani 1 1 d .
C11 C 0.66505(19) 0.59535(9) 0.45609(10) 0.0204(3) Uani 1 1 d .
C18 C 0.42054(19) 0.61458(9) 0.31064(9) 0.0197(3) Uani 1 1 d .
C12 C 0.61884(18) 0.65989(9) 0.46121(9) 0.0187(3) Uani 1 1 d .
C2 C 0.50638(19) 0.86582(9) 0.46634(9) 0.0200(3) Uani 1 1 d .
C22 C 0.6055(2) 0.66325(9) 0.03214(9) 0.0204(3) Uani 1 1 d .
C9 C 0.82654(19) 0.62599(9) 0.36180(10) 0.0206(3) Uani 1 1 d .
C20 C 0.63545(19) 0.72628(8) 0.14184(10) 0.0177(3) Uani 1 1 d .
C14 C 0.2987(2) 0.71369(9) 0.33513(10) 0.0212(3) Uani 1 1 d .
C8 C 0.78043(19) 0.69012(8) 0.36862(10) 0.0188(3) Uani 1 1 d .
C23 C 0.49441(19) 0.63057(8) 0.06609(10) 0.0203(3) Uani 1 1 d .
C1 C 0.58755(18) 0.80863(8) 0.47825(9) 0.0181(3) Uani 1 1 d .
C21 C 0.67644(18) 0.71261(9) 0.07093(10) 0.0191(3) Uani 1 1 d .
C25 C 0.38507(19) 0.86832(9) 0.15830(10) 0.0214(3) Uani 1 1 d .
H25A H 0.293287 0.891299 0.156142 0.026 Uiso 1 1 calc R
H25B H 0.365271 0.821690 0.163689 0.026 Uiso 1 1 calc R
C6 C 0.6161(2) 0.79548(9) 0.55345(10) 0.0215(4) Uani 1 1 d .
C17 C 0.3337(2) 0.58167(9) 0.35956(10) 0.0245(4) Uani 1 1 d .
C3 C 0.4487(2) 0.90448(9) 0.52066(11) 0.0242(4) Uani 1 1 d .
C4 C 0.4725(2) 0.88654(10) 0.59377(10) 0.0264(4) Uani 1 1 d .
C5 C 0.5570(2) 0.83257(10) 0.60934(10) 0.0254(4) Uani 1 1 d .
C16 C 0.2272(2) 0.61527(10) 0.39611(10) 0.0275(4) Uani 1 1 d .
C27 C 0.4599(2) 0.96128(9) 0.23404(11) 0.0269(4) Uani 1 1 d .
H27A H 0.458365 0.983504 0.186640 0.032 Uiso 1 1 calc R
H27B H 0.545834 0.975437 0.260990 0.032 Uiso 1 1 calc R
C15 C 0.2101(2) 0.68180(10) 0.38379(10) 0.0259(4) Uani 1 1 d .
C29 C 0.8920(2) 0.89905(10) 0.34653(11) 0.0288(4) Uani 1 1 d .
H29A H 0.986519 0.881053 0.336212 0.035 Uiso 1 1 calc R
H29B H 0.855314 0.876142 0.389264 0.035 Uiso 1 1 calc R
C26 C 0.4637(2) 0.87955(10) 0.08679(10) 0.0264(4) Uani 1 1 d .
H26A H 0.410681 0.859292 0.046827 0.040 Uiso 1 1 calc GR
H26B H 0.558387 0.860490 0.090428 0.040 Uiso 1 1 calc GR
H26C H 0.471804 0.925968 0.077788 0.040 Uiso 1 1 calc GR
C31 C 0.8495(2) 0.91028(11) 0.21456(11) 0.0337(5) Uani 1 1 d .
H31A H 0.876170 0.956244 0.219884 0.040 Uiso 1 1 calc R
H31B H 0.772524 0.907571 0.177666 0.040 Uiso 1 1 calc R
C28 C 0.3280(3) 0.98127(11) 0.27655(12) 0.0354(5) Uani 1 1 d .
H28A H 0.242609 0.967336 0.250147 0.053 Uiso 1 1 calc GR
H28B H 0.326674 1.028264 0.282154 0.053 Uiso 1 1 calc GR
H28C H 0.331096 0.960898 0.324373 0.053 Uiso 1 1 calc GR
C32 C 0.9783(3) 0.87195(18) 0.18803(16) 0.0628(9) Uani 1 1 d .
H32A H 1.003178 0.886797 0.139593 0.094 Uiso 1 1 calc GR
H32B H 0.954871 0.825928 0.186277 0.094 Uiso 1 1 calc GR
H32C H 1.058617 0.878774 0.221365 0.094 Uiso 1 1 calc GR
C30 C 0.9079(5) 0.96998(12) 0.36479(14) 0.0686(11) Uani 1 1 d .
H30A H 0.957141 0.991967 0.325660 0.103 Uiso 1 1 calc GR
H30B H 0.962696 0.974588 0.409971 0.103 Uiso 1 1 calc GR
H30C H 0.814132 0.989246 0.370529 0.103 Uiso 1 1 calc GR

loop_
_atom_site_aniso_label
_atom_site_aniso_U_11
_atom_site_aniso_U_22
_atom_site_aniso_U_33
_atom_site_aniso_U_23
_atom_site_aniso_U_13
_atom_site_aniso_U_12
Ca1 0.02265(17) 0.01274(15) 0.01220(16) 0.00063(11) 0.00128(12) -0.00135(12)
F16 0.0240(5) 0.0181(5) 0.0178(5) -0.0031(4) 0.0031(4) -0.0063(4)
F20 0.0268(5) 0.0230(5) 0.0187(5) 0.0012(4) 0.0001(4) -0.0094(4)
F10 0.0323(6) 0.0191(5) 0.0219(5) 0.0008(4) -0.0009(4) 0.0031(4)
F15 0.0245(5) 0.0250(5) 0.0214(5) 0.0040(4) 0.0068(4) -0.0010(4)
F11 0.0297(5) 0.0211(5) 0.0205(5) 0.0059(4) 0.0083(4) -0.0001(4)
F1 0.0355(6) 0.0205(5) 0.0156(5) 0.0017(4) 0.0010(4) 0.0063(4)
F17 0.0242(5) 0.0304(6) 0.0196(5) 0.0013(4) 0.0070(4) -0.0038(4)
F19 0.0389(6) 0.0231(5) 0.0175(5) -0.0044(4) -0.0038(4) -0.0079(5)
F6 0.0359(6) 0.0199(5) 0.0301(6) -0.0037(4) 0.0083(5) 0.0024(4)
F5 0.0329(6) 0.0283(6) 0.0185(5) 0.0043(4) -0.0061(4) 0.0016(5)
F18 0.0370(6) 0.0319(6) 0.0135(5) -0.0052(4) 0.0038(4) 0.0004(5)
F14 0.0392(6) 0.0201(5) 0.0289(6) 0.0105(4) 0.0024(5) -0.0061(5)
F12 0.0343(6) 0.0269(6) 0.0255(6) -0.0003(4) 0.0097(5) 0.0077(5)
F13 0.0433(7) 0.0159(5) 0.0322(6) 0.0000(4) 0.0000(5) 0.0064(5)
F2 0.0418(6) 0.0217(5) 0.0323(6) -0.0055(5) 0.0056(5) 0.0079(5)
F9 0.0606(8) 0.0208(5) 0.0240(6) 0.0084(5) -0.0069(5) -0.0117(5)
F7 0.0290(6) 0.0499(7) 0.0273(6) -0.0097(5) 0.0116(5) -0.0057(5)
F4 0.0494(7) 0.0431(7) 0.0118(5) 0.0006(5) -0.0020(5) -0.0075(6)
F3 0.0518(7) 0.0378(7) 0.0222(6) -0.0145(5) 0.0098(5) -0.0008(6)
O2 0.0250(6) 0.0150(6) 0.0178(6) -0.0006(4) -0.0025(5) 0.0016(5)
F8 0.0483(7) 0.0512(8) 0.0215(6) 0.0054(5) 0.0097(5) -0.0255(6)
O1 0.0262(6) 0.0211(6) 0.0159(6) 0.0032(5) -0.0013(5) -0.0062(5)
N1 0.0242(7) 0.0159(7) 0.0142(7) 0.0012(5) 0.0013(5) 0.0005(6)
N2 0.0231(7) 0.0155(6) 0.0153(7) -0.0007(5) 0.0027(5) -0.0029(5)
C13 0.0222(8) 0.0189(8) 0.0124(8) -0.0005(6) 0.0004(6) -0.0047(6)
C7 0.0199(7) 0.0168(8) 0.0147(8) 0.0018(6) -0.0020(6) 0.0005(6)
C24 0.0220(8) 0.0160(8) 0.0178(8) 0.0020(6) 0.0004(6) -0.0010(6)
C10 0.0293(9) 0.0138(8) 0.0223(9) 0.0003(6) -0.0051(7) 0.0025(7)
C19 0.0210(8) 0.0141(7) 0.0142(8) 0.0011(6) -0.0002(6) 0.0011(6)
C11 0.0257(8) 0.0179(8) 0.0173(8) 0.0063(6) -0.0025(7) -0.0048(7)
C18 0.0258(8) 0.0187(8) 0.0145(8) -0.0014(6) -0.0021(6) -0.0021(7)
C12 0.0199(8) 0.0208(8) 0.0153(8) 0.0019(6) -0.0003(6) -0.0004(7)
C2 0.0271(8) 0.0200(8) 0.0129(8) 0.0005(6) 0.0013(6) -0.0011(7)
C22 0.0279(9) 0.0225(8) 0.0108(8) -0.0016(6) 0.0018(6) 0.0042(7)
C9 0.0241(8) 0.0215(8) 0.0161(8) -0.0009(7) 0.0019(6) 0.0025(7)
C20 0.0225(8) 0.0145(7) 0.0162(8) -0.0010(6) -0.0006(6) -0.0007(6)
C14 0.0261(9) 0.0198(8) 0.0177(8) -0.0027(7) 0.0014(7) -0.0017(7)
C8 0.0232(8) 0.0177(8) 0.0156(8) 0.0033(6) 0.0011(6) -0.0006(7)
C23 0.0275(9) 0.0163(8) 0.0168(8) -0.0021(6) -0.0054(7) -0.0015(7)
C1 0.0213(8) 0.0176(8) 0.0155(8) 0.0003(6) 0.0008(6) -0.0034(6)
C21 0.0201(8) 0.0201(8) 0.0171(8) 0.0025(6) 0.0026(6) 0.0001(7)
C25 0.0238(8) 0.0192(8) 0.0210(9) 0.0009(7) -0.0047(7) -0.0025(7)
C6 0.0249(8) 0.0215(8) 0.0182(9) 0.0010(7) -0.0016(7) -0.0011(7)
C17 0.0374(10) 0.0202(9) 0.0156(8) 0.0042(7) -0.0047(7) -0.0108(7)
C3 0.0308(9) 0.0188(8) 0.0231(9) -0.0043(7) 0.0030(7) -0.0002(7)
C4 0.0353(10) 0.0279(9) 0.0163(9) -0.0103(7) 0.0061(7) -0.0047(8)
C5 0.0327(10) 0.0319(10) 0.0115(8) -0.0025(7) -0.0006(7) -0.0093(8)
C16 0.0336(10) 0.0358(10) 0.0132(8) 0.0031(7) 0.0035(7) -0.0176(8)
C27 0.0340(10) 0.0168(8) 0.0297(10) -0.0034(7) -0.0031(8) 0.0026(7)
C15 0.0257(9) 0.0358(10) 0.0164(8) -0.0062(7) 0.0039(7) -0.0068(8)
C29 0.0387(11) 0.0280(10) 0.0192(9) 0.0055(7) -0.0094(8) -0.0114(8)
C26 0.0310(9) 0.0301(10) 0.0179(9) 0.0010(7) -0.0027(7) -0.0008(8)
C31 0.0483(12) 0.0368(11) 0.0159(9) 0.0016(8) 0.0021(8) -0.0233(10)
C28 0.0455(12) 0.0352(11) 0.0254(10) -0.0034(8) -0.0030(9) 0.0196(10)
C32 0.0426(14) 0.098(2) 0.0484(16) -0.0322(16) 0.0219(12) -0.0349(15)
C30 0.151(3) 0.0305(12) 0.0238(12) 0.0014(10) -0.0227(16) -0.0287(16)

loop_
_atom_type_symbol
_atom_type_description
_atom_type_scat_dispersion_real
_atom_type_scat_dispersion_imag
_atom_type_scat_source
C C 0.0181 0.0091 'International Tables Vol C Tables 4.2.6.8 and 6.1.1.4'
H H 0.0000 0.0000 'International Tables Vol C Tables 4.2.6.8 and 6.1.1.4'
Ca Ca 0.3641 1.2855 'International Tables Vol C Tables 4.2.6.8 and 6.1.1.4'
F F 0.0727 0.0534 'International Tables Vol C Tables 4.2.6.8 and 6.1.1.4'
N N 0.0311 0.0180 'International Tables Vol C Tables 4.2.6.8 and 6.1.1.4'
O O 0.0492 0.0322 'International Tables Vol C Tables 4.2.6.8 and 6.1.1.4'

loop_
_exptl_crystal_face_index_h
_exptl_crystal_face_index_k
_exptl_crystal_face_index_l
_exptl_crystal_face_perp_dist
-1 -7 10 0.0563
-3 8 7 0.0910
2 -12 0 0.0598
-3 11 3 0.0805
0 13 -3 0.0554
-1 -13 2 0.0411
-5 0 -5 0.1080
4 -7 6 0.0533
-1 12 -4 0.0609
-2 -11 -4 0.0536
-4 1 -9 0.0898
1 13 0 0.0538
-1 -7 -10 0.0435
0 11 6 0.0646
2 3 11 0.0694
0 -12 -4 0.0456
0 2 -12 0.0411
1 -12 -5 0.0521
0 0 12 0.0584
-3 2 10 0.0875
0 11 -7 0.0425
4 1 -8 0.0856
-4 -1 8 0.1014
4 10 2 0.0761

loop_
_geom_angle_atom_site_label_1
_geom_angle_atom_site_label_2
_geom_angle_atom_site_label_3
_geom_angle
F16 Ca1 F11 68.39(3)
F16 Ca1 F1 164.87(4)
F16 Ca1 F6 117.44(3)
F11 Ca1 F6 125.05(3)
F1 Ca1 F11 123.35(3)
F1 Ca1 F6 65.50(3)
O2 Ca1 F16 86.33(4)
O2 Ca1 F11 151.98(4)
O2 Ca1 F1 79.92(4)
O2 Ca1 F6 76.70(4)
O2 Ca1 N1 144.48(5)
O2 Ca1 N2 97.85(5)
O1 Ca1 F16 78.37(4)
O1 Ca1 F11 75.98(4)
O1 Ca1 F1 94.68(4)
O1 Ca1 F6 156.37(4)
O1 Ca1 O2 87.60(4)
O1 Ca1 N1 101.30(5)
O1 Ca1 N2 143.26(5)
N1 Ca1 F16 129.05(4)
N1 Ca1 F11 62.45(4)
N1 Ca1 F1 65.23(4)
N1 Ca1 F6 82.58(4)
N1 Ca1 N2 95.07(5)
N2 Ca1 F16 65.87(4)
N2 Ca1 F11 83.07(4)
N2 Ca1 F1 122.05(5)
N2 Ca1 F6 57.92(4)
C20 F16 Ca1 117.42(9)
C8 F11 Ca1 103.19(9)
C2 F1 Ca1 117.69(10)
C14 F6 Ca1 99.12(10)
C25 O2 Ca1 120.54(10)
C27 O2 Ca1 125.43(10)
C27 O2 C25 114.03(13)
C29 O1 Ca1 120.63(11)
C31 O1 Ca1 124.08(11)
C31 O1 C29 114.37(14)
C7 N1 Ca1 113.59(11)
C1 N1 Ca1 123.11(11)
C1 N1 C7 121.91(15)
C13 N2 Ca1 118.28(11)
C19 N2 Ca1 121.31(11)
C19 N2 C13 120.25(14)
N2 C13 C18 125.58(16)
N2 C13 C14 119.39(15)
C18 C13 C14 114.82(16)
N1 C7 C12 127.80(16)
N1 C7 C8 117.59(15)
C12 C7 C8 114.09(15)
F20 C24 C19 120.41(15)
F20 C24 C23 116.60(15)
C23 C24 C19 122.96(16)
F13 C10 C11 120.70(17)
F13 C10 C9 120.50(17)
C11 C10 C9 118.79(16)
N2 C19 C24 129.65(16)
N2 C19 C20 117.52(15)
C20 C19 C24 112.58(15)
F14 C11 C10 119.81(16)
F14 C11 C12 119.56(17)
C10 C11 C12 120.61(16)
F10 C18 C13 119.17(16)
F10 C18 C17 117.85(16)
C17 C18 C13 122.97(17)
F15 C12 C7 119.48(16)
F15 C12 C11 117.58(16)
C11 C12 C7 122.86(17)
F1 C2 C1 116.73(15)
F1 C2 C3 117.91(16)
C3 C2 C1 125.36(17)
F18 C22 C23 120.87(16)
F18 C22 C21 120.85(16)
C23 C22 C21 118.28(16)
F12 C9 C10 120.19(16)
F12 C9 C8 120.24(16)
C8 C9 C10 119.56(17)
F16 C20 C19 116.54(15)
F16 C20 C21 117.62(15)
C21 C20 C19 125.81(16)
F6 C14 C13 117.95(16)
F6 C14 C15 118.89(17)
C15 C14 C13 123.16(17)
F11 C8 C7 117.39(15)
F11 C8 C9 118.63(16)
C9 C8 C7 123.93(16)
F19 C23 C24 118.83(16)
F19 C23 C22 119.77(16)
C22 C23 C24 121.39(16)
N1 C1 C2 116.94(15)
N1 C1 C6 129.49(16)
C2 C1 C6 113.44(16)
F17 C21 C22 120.81(16)
F17 C21 C20 120.23(16)
C20 C21 C22 118.96(16)
O2 C25 H25A 109.1
O2 C25 H25B 109.1
O2 C25 C26 112.39(14)
H25A C25 H25B 107.9
C26 C25 H25A 109.1
C26 C25 H25B 109.1
F5 C6 C1 120.02(16)
F5 C6 C5 117.64(16)
C5 C6 C1 122.33(17)
F9 C17 C18 119.93(18)
F9 C17 C16 120.12(17)
C16 C17 C18 119.95(17)
F2 C3 C2 121.13(17)
F2 C3 C4 120.40(17)
C2 C3 C4 118.46(18)
F3 C4 C3 119.94(18)
F3 C4 C5 120.98(18)
C5 C4 C3 119.08(17)
F4 C5 C6 119.30(18)
F4 C5 C4 119.62(17)
C4 C5 C6 121.07(17)
F8 C16 C17 120.28(18)
F8 C16 C15 120.47(19)
C15 C16 C17 119.25(17)
O2 C27 H27A 109.1
O2 C27 H27B 109.1
O2 C27 C28 112.49(17)
H27A C27 H27B 107.8
C28 C27 H27A 109.1
C28 C27 H27B 109.1
F7 C15 C14 120.57(18)
F7 C15 C16 119.63(18)
C14 C15 C16 119.78(18)
O1 C29 H29A 108.8
O1 C29 H29B 108.8
O1 C29 C30 113.81(18)
H29A C29 H29B 107.7
C30 C29 H29A 108.8
C30 C29 H29B 108.8
C25 C26 H26A 109.5
C25 C26 H26B 109.5
C25 C26 H26C 109.5
H26A C26 H26B 109.5
H26A C26 H26C 109.5
H26B C26 H26C 109.5
O1 C31 H31A 109.1
O1 C31 H31B 109.1
O1 C31 C32 112.7(2)
H31A C31 H31B 107.8
C32 C31 H31A 109.1
C32 C31 H31B 109.1
C27 C28 H28A 109.5
C27 C28 H28B 109.5
C27 C28 H28C 109.5
H28A C28 H28B 109.5
H28A C28 H28C 109.5
H28B C28 H28C 109.5
C31 C32 H32A 109.5
C31 C32 H32B 109.5
C31 C32 H32C 109.5
H32A C32 H32B 109.5
H32A C32 H32C 109.5
H32B C32 H32C 109.5
C29 C30 H30A 109.5
C29 C30 H30B 109.5
C29 C30 H30C 109.5
H30A C30 H30B 109.5
H30A C30 H30C 109.5
H30B C30 H30C 109.5

loop_
_geom_bond_atom_site_label_1
_geom_bond_atom_site_label_2
_geom_bond_distance
Ca1 F16 2.4905(10)
Ca1 F11 2.7462(11)
Ca1 F1 2.5178(11)
Ca1 F6 3.0851(12)
Ca1 O2 2.3403(12)
Ca1 O1 2.3326(13)
Ca1 N1 2.3676(14)
Ca1 N2 2.3787(14)
F16 C20 1.3732(19)
F20 C24 1.350(2)
F10 C18 1.350(2)
F15 C12 1.350(2)
F11 C8 1.360(2)
F1 C2 1.372(2)
F17 C21 1.335(2)
F19 C23 1.345(2)
F6 C14 1.353(2)
F5 C6 1.346(2)
F18 C22 1.346(2)
F14 C11 1.340(2)
F12 C9 1.342(2)
F13 C10 1.341(2)
F2 C3 1.338(2)
F9 C17 1.341(2)
F7 C15 1.343(2)
F4 C5 1.345(2)
F3 C4 1.352(2)
O2 C25 1.448(2)
O2 C27 1.446(2)
F8 C16 1.345(2)
O1 C29 1.445(2)
O1 C31 1.443(2)
N1 C7 1.384(2)
N1 C1 1.370(2)
N2 C13 1.390(2)
N2 C19 1.367(2)
C13 C18 1.394(2)
C13 C14 1.400(2)
C7 C12 1.397(2)
C7 C8 1.404(2)
C24 C19 1.408(2)
C24 C23 1.383(3)
C10 C11 1.378(3)
C10 C9 1.381(3)
C19 C20 1.403(2)
C11 C12 1.383(3)
C18 C17 1.381(3)
C2 C1 1.398(3)
C2 C3 1.374(3)
C22 C23 1.378(3)
C22 C21 1.384(3)
C9 C8 1.377(2)
C20 C21 1.374(2)
C14 C15 1.377(3)
C1 C6 1.409(2)
C25 H25A 0.9700
C25 H25B 0.9700
C25 C26 1.515(3)
C6 C5 1.383(3)
C17 C16 1.379(3)
C3 C4 1.388(3)
C4 C5 1.373(3)
C16 C15 1.378(3)
C27 H27A 0.9700
C27 H27B 0.9700
C27 C28 1.511(3)
C29 H29A 0.9700
C29 H29B 0.9700
C29 C30 1.485(3)
C26 H26A 0.9600
C26 H26B 0.9600
C26 H26C 0.9600
C31 H31A 0.9700
C31 H31B 0.9700
C31 C32 1.510(4)
C28 H28A 0.9600
C28 H28B 0.9600
C28 H28C 0.9600
C32 H32A 0.9600
C32 H32B 0.9600
C32 H32C 0.9600
C30 H30A 0.9600
C30 H30B 0.9600
C30 H30C 0.9600

loop_
_exptl_oxdiff_crystal_face_indexfrac_h
_exptl_oxdiff_crystal_face_indexfrac_k
_exptl_oxdiff_crystal_face_indexfrac_l
_exptl_oxdiff_crystal_face_x
_exptl_oxdiff_crystal_face_y
_exptl_oxdiff_crystal_face_z
-1.0008 -6.9821 10.0045 0.1043 0.6629 0.7592
-2.9986 7.9924 7.0105 0.2374 0.8484 -0.4305
1.9981 -11.9817 -0.0069 -0.1696 -0.3426 0.8887
-2.9985 10.9838 3.0088 0.1545 0.6282 -0.7650
0.0030 12.9826 -2.9947 0.3046 -0.0500 -0.9689
-1.0039 -12.9870 1.9936 -0.4707 0.0940 0.8918
-5.0044 -0.0221 -5.0057 -0.8306 0.2199 -0.3857
4.0019 -6.9724 6.0021 0.5183 -0.1247 0.8431
-0.9981 11.9792 -3.9965 0.1043 -0.0167 -0.9792
-2.0051 -11.0004 -4.0109 -0.8000 -0.1560 0.5134
-4.0041 0.9744 -9.0085 -0.8618 -0.1288 -0.5430
1.0042 12.9898 0.0082 0.5632 0.0322 -0.8247
-1.0044 -7.0097 -10.0136 -0.8214 -0.5987 0.0887
0.0041 10.9971 6.0122 0.6529 0.4963 -0.5336
2.0042 3.0182 11.0123 0.8511 0.5119 0.2556
-0.0040 -11.9933 -4.0110 -0.5944 -0.3808 0.6674
-0.0016 1.9814 -12.0096 -0.4872 -0.7355 -0.5359
0.9965 -11.9916 -5.0117 -0.5209 -0.5510 0.6775
0.0022 0.0166 12.0109 0.5554 0.7569 0.4023
-2.9997 2.0026 10.0096 0.1716 0.9734 0.0709
0.0017 10.9791 -6.9996 0.0512 -0.3237 -0.9694
4.0016 1.0001 -8.0057 0.1432 -0.9221 -0.1606
-4.0016 -1.0001 8.0057 -0.1432 0.9221 0.1606
4.0058 10.0047 2.0089 0.9130 -0.1950 -0.4265
